data_2106758
loop_
_publ_author_name
'Foss, S.'
'Olsen, A.'
'Simensen, C.J.'
'Tafto, J.'

_publ_section_title
;
 Determination of the crystal structure of the pi-(Al Fe Mg Si) phase
 using symmetry- and site-sensitive electron microscope techniques
;
_journal_name_full 'Acta Crystallographica B (39,1983-)'
_journal_page_first 36
_journal_page_last 42
_journal_volume 59
_journal_year 2003
_chemical_formula_sum 'Al9 Fe Mg3 Si5'
_space_group_IT_number 189
_symmetry_space_group_name_Hall 'P -6 -2'
_symmetry_space_group_name_H-M 'P -6 2 m'
_cell_angle_alpha 90
_cell_angle_beta 90
_cell_angle_gamma 120
_cell_formula_units_Z 1
_cell_length_a 6.64
_cell_length_b 6.64
_cell_length_c 7.92
_cell_volume 302.407
_citation_journal_id_ASTM ASBSDK
_cod_data_source_file Foss_ASBSDK_2003_1806.cif
_cod_data_source_block Al9Fe1Mg3Si5
_cod_original_cell_volume 302.4071
_cod_original_formula_sum 'Al9 Fe1 Mg3 Si5'
_cod_database_code 2106758

loop_
_symmetry_equiv_pos_as_xyz
x,y,z
-x+y,-x,-z
-y,x-y,z
x,y,-z
-x+y,-x,z
-y,x-y,-z
y,x,z
x-y,-y,-z
-x,-x+y,z
y,x,-z
x-y,-y,z
-x,-x+y,-z

loop_
_atom_site_label
_atom_site_type_symbol
_atom_site_fract_x
_atom_site_fract_y
_atom_site_fract_z
_atom_site_occupancy
_atom_site_U_iso_or_equiv
Al2 Al 0.755 0 0.236 1 0.0
Si1 Si 0 0 0.5 1 0.0
Al1 Al 0.378 0 0 1 0.0
Fe1 Fe 0 0 0 1 0.0
Si2 Si 0.3333 0.6667 0.266 1 0.0
Mg1 Mg 0.43 0 0.5 1 0.0
